data_7132876
loop_
_publ_author_name
'Zhou, Xinlong'
'Jiang, Jingjing'
'Zhang, Min'
'Wu, Qingqing'
'Zhu, Keyong'
'Shi, Dongjie'
'Hou, Sensen'
'Zhao, Jingjing'
'Li, Pan'

_publ_section_title
;
 Dioxane promoted photochemical <i>O</i>-alkylation of 1,3-dicarbonyl
 compounds beyond carbene insertion into C-H and C-C bonds.
;
_journal_issue 32
_journal_name_full 'Chemical communications (Cambridge, England)'
_journal_page_first 4330
_journal_page_last 4333
_journal_paper_doi 10.1039/d4cc00778f
_journal_volume 60
_journal_year 2024
_chemical_formula_moiety 'C20 H22 O5 S'
_chemical_formula_sum 'C20 H22 O5 S'
_chemical_formula_weight 374.43
_space_group_crystal_system monoclinic
_space_group_IT_number 15
_space_group_name_Hall '-C 2yc'
_space_group_name_H-M_alt 'C 1 2/c 1'
_atom_sites_solution_hydrogens geom
_atom_sites_solution_primary dual
_audit_creation_date 2023-09-25
_audit_creation_method
;
Olex2 1.2
(compiled 2018.05.29 svn.r3508 for OlexSys, GUI svn.r5506)
;
_audit_update_record
;
2023-09-25 deposited with the CCDC.	2024-03-19 downloaded from the CCDC.
;
_cell_angle_alpha 90
_cell_angle_beta 113.929(4)
_cell_angle_gamma 90
_cell_formula_units_Z 8
_cell_length_a 21.549(3)
_cell_length_b 10.8252(14)
_cell_length_c 17.856(3)
_cell_measurement_reflns_used 4488
_cell_measurement_temperature 150
_cell_measurement_theta_max 27.511
_cell_measurement_theta_min 2.496
_cell_volume 3807.3(10)
_computing_cell_refinement 'SAINT V8.38A (?, 2016)'
_computing_data_reduction 'SAINT V8.38A (?, 2016)'
_computing_molecular_graphics 'Olex2 (Dolomanov et al., 2009)'
_computing_publication_material 'Olex2 (Dolomanov et al., 2009)'
_computing_structure_refinement 'ShelXL (Sheldrick, 2015)'
_computing_structure_solution 'ShelXT (Sheldrick, 2015)'
_diffrn_ambient_temperature 150.0
_diffrn_measured_fraction_theta_full 0.999
_diffrn_measured_fraction_theta_max 0.999
_diffrn_measurement_device_type 'Bruker D8 VENTURE PHOTON II'
_diffrn_measurement_method 'phi and omega scans'
_diffrn_radiation_monochromator 'Helios multilayer optic'
_diffrn_radiation_type MoK\a
_diffrn_radiation_wavelength 0.71073
_diffrn_reflns_av_R_equivalents 0.0536
_diffrn_reflns_av_unetI/netI 0.0374
_diffrn_reflns_Laue_measured_fraction_full 0.999
_diffrn_reflns_Laue_measured_fraction_max 0.999
_diffrn_reflns_limit_h_max 25
_diffrn_reflns_limit_h_min -26
_diffrn_reflns_limit_k_max 13
_diffrn_reflns_limit_k_min -13
_diffrn_reflns_limit_l_max 22
_diffrn_reflns_limit_l_min -22
_diffrn_reflns_number 20858
_diffrn_reflns_point_group_measured_fraction_full 0.999
_diffrn_reflns_point_group_measured_fraction_max 0.999
_diffrn_reflns_theta_full 25.242
_diffrn_reflns_theta_max 25.997
_diffrn_reflns_theta_min 2.068
_diffrn_source_type Microfocus
_exptl_absorpt_coefficient_mu 0.197
_exptl_absorpt_correction_T_max 0.0479
_exptl_absorpt_correction_T_min 0.0252
_exptl_absorpt_correction_type multi-scan
_exptl_absorpt_process_details
'SADABS-2016/2 (Bruker,2016/2) was used for absorption correction. wR2(int) was 0.1166 before and 0.0607 after correction. The Ratio of minimum to maximum transmission is 0.5261. The \l/2 correction factor is Not present.'
_exptl_crystal_colour colourless
_exptl_crystal_colour_primary colourless
_exptl_crystal_density_diffrn 1.306
_exptl_crystal_description block
_exptl_crystal_F_000 1584
_exptl_crystal_size_max 0.12
_exptl_crystal_size_mid 0.09
_exptl_crystal_size_min 0.09
_refine_diff_density_max 0.238
_refine_diff_density_min -0.325
_refine_diff_density_rms 0.044
_refine_ls_extinction_method none
_refine_ls_goodness_of_fit_ref 1.063
_refine_ls_hydrogen_treatment constr
_refine_ls_matrix_type full
_refine_ls_number_parameters 237
_refine_ls_number_reflns 3739
_refine_ls_number_restraints 0
_refine_ls_restrained_S_all 1.063
_refine_ls_R_factor_all 0.0624
_refine_ls_R_factor_gt 0.0416
_refine_ls_shift/su_max 0.001
_refine_ls_shift/su_mean 0.000
_refine_ls_structure_factor_coef Fsqd
_refine_ls_weighting_details 'w=1/[\s^2^(Fo^2^)+(0.0387P)^2^+3.6759P] where P=(Fo^2^+2Fc^2^)/3'
_refine_ls_weighting_scheme calc
_refine_ls_wR_factor_gt 0.0937
_refine_ls_wR_factor_ref 0.1089
_reflns_Friedel_coverage 0.000
_reflns_number_gt 2864
_reflns_number_total 3739
_reflns_threshold_expression 'I > 2\s(I)'
_cod_data_source_file d4cc00778f2.cif
_cod_data_source_block m12075_0m
_cod_depositor_comments 'Adding full bibliography for 7132875--7132877.cif.'
_cod_original_cell_volume 3807.4(9)
_cod_database_code 7132876
_shelx_shelxl_version_number 2018/3
_shelx_space_group_comment
;
The symmetry employed for this shelxl refinement is uniquely defined
by the following loop, which should always be used as a source of
symmetry information in preference to the above space-group names.
They are only intended as comments.
;
_shelx_estimated_absorpt_t_max 0.982
_shelx_estimated_absorpt_t_min 0.977
_diffrn_source_source 'Incoatc Ius 3.0 '
_olex2_refinement_description
;
1. Fixed Uiso
 At 1.2 times of:
  All C(H) groups, All C(H,H) groups
 At 1.5 times of:
  All C(H,H,H) groups
2.a Ternary CH refined with riding coordinates:
 C11(H11)
2.b Secondary CH2 refined with riding coordinates:
 C19(H19A,H19B)
2.c Me refined with riding coordinates:
 C7(H7A,H7B,H7C)
2.d Aromatic/amide H refined with riding coordinates:
 C14(H14), C8(H8), C3(H3), C5(H5), C2(H2), C15(H15), C18(H18), C6(H6),
 C16(H16), C17(H17)
2.e Idealised Me refined as rotating group:
 C10(H10A,H10B,H10C), C20(H20A,H20B,H20C)
;
_olex2_submission_special_instructions 'No special instructions were received'

loop_
_space_group_symop_operation_xyz
'x, y, z'
'-x, y, -z+1/2'
'x+1/2, y+1/2, z'
'-x+1/2, y+1/2, -z+1/2'
'-x, -y, -z'
'x, -y, z-1/2'
'-x+1/2, -y+1/2, -z'
'x+1/2, -y+1/2, z-1/2'

loop_
_atom_site_label
_atom_site_type_symbol
_atom_site_fract_x
_atom_site_fract_y
_atom_site_fract_z
_atom_site_U_iso_or_equiv
_atom_site_adp_type
_atom_site_occupancy
_atom_site_site_symmetry_order
_atom_site_calc_flag
_atom_site_refinement_flags_posn
_atom_site_refinement_flags_adp
_atom_site_refinement_flags_occupancy
_atom_site_disorder_assembly
_atom_site_disorder_group
S1 S 0.61235(3) 0.88685(5) 0.75134(3) 0.03680(16) Uani 1 1 d . . . . .
O3 O 0.48944(7) 0.62546(13) 0.60746(9) 0.0369(3) Uani 1 1 d . . . . .
O4 O 0.49630(7) 0.71342(14) 0.47040(10) 0.0417(4) Uani 1 1 d . . . . .
O1 O 0.59368(8) 1.01528(14) 0.74173(10) 0.0455(4) Uani 1 1 d . . . . .
O5 O 0.41552(8) 0.85499(14) 0.45392(10) 0.0474(4) Uani 1 1 d . . . . .
O2 O 0.62540(8) 0.82751(16) 0.82863(10) 0.0479(4) Uani 1 1 d . . . . .
C13 C 0.37549(10) 0.60534(19) 0.50984(13) 0.0341(5) Uani 1 1 d . . . . .
C12 C 0.44775(10) 0.76550(19) 0.48733(13) 0.0348(5) Uani 1 1 d . . . . .
C11 C 0.43263(10) 0.69567(19) 0.55200(13) 0.0343(5) Uani 1 1 d . . . . .
H11 H 0.418085 0.755887 0.584203 0.041 Uiso 1 1 calc R . . . .
C4 C 0.68577(10) 0.86838(19) 0.73165(13) 0.0337(5) Uani 1 1 d . . . . .
C9 C 0.54147(10) 0.6866(2) 0.66726(13) 0.0354(5) Uani 1 1 d . . . . .
C14 C 0.31197(10) 0.6274(2) 0.50958(14) 0.0366(5) Uani 1 1 d . . . . .
H14 H 0.305173 0.696585 0.538134 0.044 Uiso 1 1 calc R . . . .
C8 C 0.54738(10) 0.8095(2) 0.67234(13) 0.0355(5) Uani 1 1 d . . . . .
H8 H 0.514345 0.857529 0.630592 0.043 Uiso 1 1 calc R . . . .
C3 C 0.73782(11) 0.7898(2) 0.77934(14) 0.0407(5) Uani 1 1 d . . . . .
H3 H 0.735196 0.747245 0.824503 0.049 Uiso 1 1 calc R . . . .
C5 C 0.68988(11) 0.9322(2) 0.66648(15) 0.0407(5) Uani 1 1 d . . . . .
H5 H 0.654569 0.986868 0.634498 0.049 Uiso 1 1 calc R . . . .
C2 C 0.79372(11) 0.7741(2) 0.76020(15) 0.0438(6) Uani 1 1 d . . . . .
H2 H 0.829406 0.720545 0.792748 0.053 Uiso 1 1 calc R . . . .
C15 C 0.25839(11) 0.5484(2) 0.46757(15) 0.0422(5) Uani 1 1 d . . . . .
H15 H 0.214682 0.564315 0.466474 0.051 Uiso 1 1 calc R . . . .
C1 C 0.79829(11) 0.8353(2) 0.69437(15) 0.0414(5) Uani 1 1 d . . . . .
C18 C 0.38550(12) 0.5020(2) 0.46974(16) 0.0445(6) Uani 1 1 d . . . . .
H18 H 0.429057 0.485828 0.470427 0.053 Uiso 1 1 calc R . . . .
C19 C 0.51089(13) 0.7706(2) 0.40481(16) 0.0480(6) Uani 1 1 d . . . . .
H19A H 0.468500 0.804772 0.362656 0.058 Uiso 1 1 calc R . . . .
H19B H 0.528449 0.707202 0.378447 0.058 Uiso 1 1 calc R . . . .
C6 C 0.74609(12) 0.9153(2) 0.64863(16) 0.0454(6) Uani 1 1 d . . . . .
H6 H 0.749110 0.959222 0.604171 0.054 Uiso 1 1 calc R . . . .
C16 C 0.26854(12) 0.4470(2) 0.42752(16) 0.0489(6) Uani 1 1 d . . . . .
H16 H 0.231723 0.393173 0.398707 0.059 Uiso 1 1 calc R . . . .
C10 C 0.58837(12) 0.5937(2) 0.72395(16) 0.0508(6) Uani 1 1 d . . . . .
H10A H 0.571644 0.569979 0.765404 0.076 Uiso 1 1 calc GR . . . .
H10B H 0.633849 0.629578 0.750928 0.076 Uiso 1 1 calc GR . . . .
H10C H 0.590428 0.520498 0.692726 0.076 Uiso 1 1 calc GR . . . .
C17 C 0.33208(13) 0.4229(2) 0.42894(17) 0.0527(6) Uani 1 1 d . . . . .
H17 H 0.338960 0.352080 0.401854 0.063 Uiso 1 1 calc R . . . .
C7 C 0.85771(13) 0.8138(2) 0.67157(19) 0.0560(7) Uani 1 1 d . . . . .
H7A H 0.852322 0.864605 0.623878 0.084 Uiso 1 1 calc R . . . .
H7B H 0.899935 0.836588 0.717790 0.084 Uiso 1 1 calc R . . . .
H7C H 0.859434 0.726437 0.658254 0.084 Uiso 1 1 calc R . . . .
C20 C 0.56226(14) 0.8719(2) 0.43828(18) 0.0578(7) Uani 1 1 d . . . . .
H20A H 0.570780 0.909849 0.393498 0.087 Uiso 1 1 calc GR . . . .
H20B H 0.604682 0.837605 0.478763 0.087 Uiso 1 1 calc GR . . . .
H20C H 0.544886 0.934608 0.464437 0.087 Uiso 1 1 calc GR . . . .

loop_
_atom_site_aniso_label
_atom_site_aniso_U_11
_atom_site_aniso_U_22
_atom_site_aniso_U_33
_atom_site_aniso_U_23
_atom_site_aniso_U_13
_atom_site_aniso_U_12
S1 0.0332(3) 0.0463(3) 0.0297(3) -0.0023(2) 0.0115(2) -0.0030(2)
O3 0.0327(7) 0.0350(8) 0.0365(9) 0.0019(7) 0.0074(6) 0.0024(6)
O4 0.0429(8) 0.0421(8) 0.0456(10) 0.0028(7) 0.0234(8) 0.0069(7)
O1 0.0430(9) 0.0444(9) 0.0492(11) -0.0104(8) 0.0189(8) 0.0001(7)
O5 0.0523(10) 0.0430(9) 0.0447(10) 0.0094(8) 0.0174(8) 0.0151(7)
O2 0.0394(8) 0.0740(11) 0.0287(9) 0.0047(8) 0.0120(7) -0.0080(8)
C13 0.0339(11) 0.0332(11) 0.0317(12) -0.0002(9) 0.0096(9) 0.0021(9)
C12 0.0351(11) 0.0343(11) 0.0305(12) -0.0041(9) 0.0087(9) 0.0020(9)
C11 0.0317(10) 0.0338(11) 0.0338(12) -0.0023(9) 0.0097(9) 0.0051(8)
C4 0.0328(10) 0.0367(11) 0.0306(12) -0.0022(9) 0.0117(9) -0.0031(9)
C9 0.0308(10) 0.0424(12) 0.0304(12) 0.0037(9) 0.0097(9) 0.0009(9)
C14 0.0357(11) 0.0373(11) 0.0327(12) 0.0021(9) 0.0097(9) 0.0050(9)
C8 0.0303(10) 0.0410(12) 0.0307(12) 0.0040(9) 0.0079(9) 0.0020(9)
C3 0.0375(12) 0.0457(13) 0.0349(13) 0.0039(10) 0.0105(10) -0.0013(10)
C5 0.0431(12) 0.0373(12) 0.0405(14) 0.0042(10) 0.0158(11) 0.0022(9)
C2 0.0366(12) 0.0431(13) 0.0455(15) -0.0003(11) 0.0103(11) 0.0027(10)
C15 0.0337(11) 0.0443(13) 0.0426(14) 0.0061(10) 0.0093(10) -0.0002(9)
C1 0.0406(12) 0.0354(12) 0.0512(15) -0.0117(10) 0.0217(11) -0.0093(9)
C18 0.0419(12) 0.0401(12) 0.0505(15) -0.0068(11) 0.0177(11) 0.0025(10)
C19 0.0565(15) 0.0520(14) 0.0424(15) -0.0008(11) 0.0271(12) 0.0010(11)
C6 0.0547(14) 0.0419(13) 0.0474(15) 0.0032(11) 0.0289(12) -0.0053(11)
C16 0.0472(14) 0.0428(13) 0.0464(15) -0.0041(11) 0.0085(11) -0.0117(11)
C10 0.0434(13) 0.0450(13) 0.0496(16) 0.0119(11) 0.0041(11) 0.0037(10)
C17 0.0569(15) 0.0412(13) 0.0567(17) -0.0142(12) 0.0197(13) -0.0042(11)
C7 0.0527(15) 0.0498(15) 0.078(2) -0.0186(14) 0.0396(15) -0.0106(12)
C20 0.0697(17) 0.0519(15) 0.0616(19) 0.0006(13) 0.0368(15) -0.0052(13)

loop_
_atom_type_symbol
_atom_type_description
_atom_type_scat_dispersion_real
_atom_type_scat_dispersion_imag
_atom_type_scat_source
C C 0.0033 0.0016 'International Tables Vol C Tables 4.2.6.8 and 6.1.1.4'
H H 0.0000 0.0000 'International Tables Vol C Tables 4.2.6.8 and 6.1.1.4'
O O 0.0106 0.0060 'International Tables Vol C Tables 4.2.6.8 and 6.1.1.4'
S S 0.1246 0.1234 'International Tables Vol C Tables 4.2.6.8 and 6.1.1.4'

loop_
_geom_angle_atom_site_label_1
_geom_angle_atom_site_label_2
_geom_angle_atom_site_label_3
_geom_angle
_geom_angle_site_symmetry_1
_geom_angle_site_symmetry_3
_geom_angle_publ_flag
O1 S1 O2 118.76(11) . . ?
O1 S1 C4 108.40(10) . . ?
O1 S1 C8 105.87(10) . . ?
O2 S1 C4 107.29(10) . . ?
O2 S1 C8 109.91(10) . . ?
C8 S1 C4 105.93(10) . . ?
C9 O3 C11 118.79(16) . . ?
C12 O4 C19 116.54(17) . . ?
C14 C13 C11 119.55(19) . . ?
C14 C13 C18 119.7(2) . . ?
C18 C13 C11 120.74(19) . . ?
O4 C12 C11 113.15(17) . . ?
O5 C12 O4 125.5(2) . . ?
O5 C12 C11 121.28(19) . . ?
O3 C11 C13 107.13(16) . . ?
O3 C11 C12 113.58(16) . . ?
C13 C11 C12 108.97(17) . . ?
C3 C4 S1 120.85(17) . . ?
C5 C4 S1 118.55(16) . . ?
C5 C4 C3 120.6(2) . . ?
O3 C9 C10 108.62(18) . . ?
C8 C9 O3 124.13(19) . . ?
C8 C9 C10 127.2(2) . . ?
C15 C14 C13 119.9(2) . . ?
C9 C8 S1 123.75(17) . . ?
C2 C3 C4 119.3(2) . . ?
C6 C5 C4 119.1(2) . . ?
C1 C2 C3 121.1(2) . . ?
C16 C15 C14 120.0(2) . . ?
C2 C1 C6 118.4(2) . . ?
C2 C1 C7 121.0(2) . . ?
C6 C1 C7 120.6(2) . . ?
C17 C18 C13 120.0(2) . . ?
O4 C19 C20 110.7(2) . . ?
C5 C6 C1 121.5(2) . . ?
C15 C16 C17 120.4(2) . . ?
C18 C17 C16 120.0(2) . . ?

loop_
_geom_bond_atom_site_label_1
_geom_bond_atom_site_label_2
_geom_bond_distance
_geom_bond_site_symmetry_2
_geom_bond_publ_flag
S1 O1 1.4381(17) . ?
S1 O2 1.4428(17) . ?
S1 C4 1.766(2) . ?
S1 C8 1.746(2) . ?
O3 C11 1.440(2) . ?
O3 C9 1.365(3) . ?
O4 C12 1.327(2) . ?
O4 C19 1.467(3) . ?
O5 C12 1.200(2) . ?
C13 C11 1.512(3) . ?
C13 C14 1.388(3) . ?
C13 C18 1.391(3) . ?
C12 C11 1.522(3) . ?
C4 C3 1.390(3) . ?
C4 C5 1.387(3) . ?
C9 C8 1.336(3) . ?
C9 C10 1.492(3) . ?
C14 C15 1.388(3) . ?
C3 C2 1.389(3) . ?
C5 C6 1.384(3) . ?
C2 C1 1.387(3) . ?
C15 C16 1.375(3) . ?
C1 C6 1.392(3) . ?
C1 C7 1.511(3) . ?
C18 C17 1.381(3) . ?
C19 C20 1.500(3) . ?
C16 C17 1.384(3) . ?

loop_
_geom_torsion_atom_site_label_1
_geom_torsion_atom_site_label_2
_geom_torsion_atom_site_label_3
_geom_torsion_atom_site_label_4
_geom_torsion
_geom_torsion_site_symmetry_1
_geom_torsion_site_symmetry_2
_geom_torsion_site_symmetry_3
_geom_torsion_site_symmetry_4
_geom_torsion_publ_flag
S1 C4 C3 C2 177.67(17) . . . . ?
S1 C4 C5 C6 -177.78(17) . . . . ?
O3 C9 C8 S1 177.39(16) . . . . ?
O4 C12 C11 O3 26.6(2) . . . . ?
O4 C12 C11 C13 -92.8(2) . . . . ?
O1 S1 C4 C3 139.58(18) . . . . ?
O1 S1 C4 C5 -41.7(2) . . . . ?
O1 S1 C8 C9 -170.27(19) . . . . ?
O5 C12 C11 O3 -156.67(19) . . . . ?
O5 C12 C11 C13 84.0(2) . . . . ?
O2 S1 C4 C3 10.2(2) . . . . ?
O2 S1 C4 C5 -171.05(17) . . . . ?
O2 S1 C8 C9 -40.9(2) . . . . ?
C13 C14 C15 C16 1.2(3) . . . . ?
C13 C18 C17 C16 0.4(4) . . . . ?
C12 O4 C19 C20 87.5(2) . . . . ?
C11 O3 C9 C8 -8.2(3) . . . . ?
C11 O3 C9 C10 171.41(18) . . . . ?
C11 C13 C14 C15 176.8(2) . . . . ?
C11 C13 C18 C17 -177.6(2) . . . . ?
C4 S1 C8 C9 74.7(2) . . . . ?
C4 C3 C2 C1 -0.1(3) . . . . ?
C4 C5 C6 C1 0.3(3) . . . . ?
C9 O3 C11 C13 -164.08(17) . . . . ?
C9 O3 C11 C12 75.5(2) . . . . ?
C14 C13 C11 O3 127.9(2) . . . . ?
C14 C13 C11 C12 -108.9(2) . . . . ?
C14 C13 C18 C17 0.9(4) . . . . ?
C14 C15 C16 C17 0.1(4) . . . . ?
C8 S1 C4 C3 -107.18(19) . . . . ?
C8 S1 C4 C5 71.58(19) . . . . ?
C3 C4 C5 C6 1.0(3) . . . . ?
C3 C2 C1 C6 1.4(3) . . . . ?
C3 C2 C1 C7 -177.4(2) . . . . ?
C5 C4 C3 C2 -1.1(3) . . . . ?
C2 C1 C6 C5 -1.4(3) . . . . ?
C15 C16 C17 C18 -1.0(4) . . . . ?
C18 C13 C11 O3 -53.6(3) . . . . ?
C18 C13 C11 C12 69.6(3) . . . . ?
C18 C13 C14 C15 -1.7(3) . . . . ?
C19 O4 C12 O5 -0.4(3) . . . . ?
C19 O4 C12 C11 176.18(18) . . . . ?
C10 C9 C8 S1 -2.2(3) . . . . ?
C7 C1 C6 C5 177.3(2) . . . . ?
